data_7117457
loop_
_publ_author_name
'Garc\'ia-Gonz\'alez, Ma Carmen'
'Hern\'andez-V\'azquez, Eduardo'
'Gordillo-Cruz, Ra\'ul E'
'Miranda, Luis D.'

_publ_section_title
;
 Ugi-derived dehydroalanines as a pivotal template in the diversity
 oriented synthesis of aza-polyheterocycles.
;
_journal_issue 58
_journal_name_full 'Chemical communications (Cambridge, England)'
_journal_page_first 11669
_journal_page_last 11672
_journal_paper_doi 10.1039/c5cc02927a
_journal_volume 51
_journal_year 2015
_chemical_formula_moiety 'C21 H22 N2 O2'
_chemical_formula_sum 'C21 H22 N2 O2'
_chemical_formula_weight 334.41
_chemical_melting_point 209.0(10)
_chemical_name_systematic
;7-Oxo-5,12-dihydro-7H-isoindolo
[2,1-b]isoquinoline-11b-carboxylic acid tert-butylamide

;
_space_group_IT_number 2
_symmetry_cell_setting triclinic
_symmetry_space_group_name_Hall '-P 1'
_symmetry_space_group_name_H-M 'P -1'
_atom_sites_solution_hydrogens geom
_atom_sites_solution_primary direct
_atom_sites_solution_secondary difmap
_audit_creation_method SHELXL-97
_audit_update_record
;
2012-11-21 deposited with the CCDC.
2015-06-09 downloaded from the CCDC.
;
_cell_angle_alpha 105.017(3)
_cell_angle_beta 100.269(3)
_cell_angle_gamma 102.043(3)
_cell_formula_units_Z 2
_cell_length_a 9.2332(15)
_cell_length_b 10.3088(17)
_cell_length_c 10.7141(18)
_cell_measurement_reflns_used 3230
_cell_measurement_temperature 298(2)
_cell_measurement_theta_max 0.00
_cell_measurement_theta_min 0.00
_cell_volume 933.7(3)
_computing_cell_refinement 'SMART V 5.625 (Bruker, 1999)'
_computing_data_collection 'SMART V 5.625 (Bruker, 1999)'
_computing_data_reduction 'SAINT V 6.23A (Bruker, 1999)'
_computing_molecular_graphics 'SHELXTL (Sheldrick, 2008)'
_computing_publication_material 'SHELXTL (Sheldrick, 2008)'
_computing_structure_refinement 'SHELXL-97 (Sheldrick, 2008)'
_computing_structure_solution 'SHELXS-97 (Sheldrick, 2008)'
_diffrn_ambient_temperature 298(2)
_diffrn_detector_area_resol_mean 0.83
_diffrn_measured_fraction_theta_full 0.995
_diffrn_measured_fraction_theta_max 0.995
_diffrn_measurement_device_type 'Bruker Smart APEX AXS CCD area detector 01-670'
_diffrn_measurement_method 'omega scans'
_diffrn_radiation_monochromator graphite
_diffrn_radiation_source 'fine-focus sealed tube'
_diffrn_radiation_type MoK\a
_diffrn_radiation_wavelength 0.71073
_diffrn_reflns_av_R_equivalents 0.0371
_diffrn_reflns_av_sigmaI/netI 0.0466
_diffrn_reflns_limit_h_max 11
_diffrn_reflns_limit_h_min -11
_diffrn_reflns_limit_k_max 12
_diffrn_reflns_limit_k_min -12
_diffrn_reflns_limit_l_max 12
_diffrn_reflns_limit_l_min -12
_diffrn_reflns_number 7775
_diffrn_reflns_theta_full 25.38
_diffrn_reflns_theta_max 25.38
_diffrn_reflns_theta_min 2.03
_exptl_absorpt_coefficient_mu 0.077
_exptl_absorpt_correction_type none
_exptl_crystal_colour Colorless
_exptl_crystal_density_diffrn 1.189
_exptl_crystal_density_method 'not measured'
_exptl_crystal_description Prism
_exptl_crystal_F_000 356
_exptl_crystal_size_max 0.34
_exptl_crystal_size_mid 0.18
_exptl_crystal_size_min 0.10
_refine_diff_density_max 0.144
_refine_diff_density_min -0.199
_refine_diff_density_rms 0.043
_refine_ls_extinction_method none
_refine_ls_goodness_of_fit_ref 0.922
_refine_ls_hydrogen_treatment mixed
_refine_ls_matrix_type full
_refine_ls_number_parameters 232
_refine_ls_number_reflns 3415
_refine_ls_number_restraints 1
_refine_ls_restrained_S_all 0.922
_refine_ls_R_factor_all 0.0707
_refine_ls_R_factor_gt 0.0462
_refine_ls_shift/su_max 0.000
_refine_ls_shift/su_mean 0.000
_refine_ls_structure_factor_coef Fsqd
_refine_ls_weighting_details 'calc w=1/[\s^2^(Fo^2^)+(0.0639P)^2^] where P=(Fo^2^+2Fc^2^)/3'
_refine_ls_weighting_scheme calc
_refine_ls_wR_factor_gt 0.1081
_refine_ls_wR_factor_ref 0.1180
_reflns_number_gt 2274
_reflns_number_total 3415
_reflns_threshold_expression >2sigma(I)
_cod_data_source_file c5cc02927a2.cif
_cod_data_source_block compound3
_cod_depositor_comments
;
The following automatic conversions were performed:

'_chemical_melting_point' value '208-210' was changed to '209.0(10)'
- the average value was taken and precision was estimated.

'_symmetry_cell_setting' value 'Triclinic' changed to 'triclinic'
according to
/usr/data/users/saulius/crontab/automatic-downloads/current/RSC/lib/dictionaries/cif_core.dic
dictionary named 'cif_core.dic' version 2.4.2 from 2011-04-26.

Automatic conversion script
Id: cif_fix_values 3271 2015-04-21 07:52:19Z andrius 
;
_cod_database_code 7117457
_solved_by 'Simon Hernandez-Ortega'

loop_
_symmetry_equiv_pos_as_xyz
'x, y, z'
'-x, -y, -z'

loop_
_atom_site_label
_atom_site_type_symbol
_atom_site_fract_x
_atom_site_fract_y
_atom_site_fract_z
_atom_site_U_iso_or_equiv
_atom_site_adp_type
_atom_site_occupancy
_atom_site_symmetry_multiplicity
_atom_site_calc_flag
_atom_site_refinement_flags
O1 O 0.07545(14) 0.66786(12) 0.61825(13) 0.0675(4) Uani 1 1 d .
O2 O 0.55274(15) 0.89596(12) 0.39529(14) 0.0718(4) Uani 1 1 d .
N1 N 0.21543(15) 0.88656(13) 0.65348(14) 0.0483(4) Uani 1 1 d D
H1 H 0.2872(15) 0.9405(15) 0.6307(16) 0.058 Uiso 1 1 d D
N2 N 0.41524(14) 0.78443(13) 0.51320(14) 0.0457(4) Uani 1 1 d .
C1 C 0.4325(2) 0.82567(16) 0.40504(19) 0.0532(5) Uani 1 1 d .
C3 C 0.26506(17) 0.69139(15) 0.49526(16) 0.0419(4) Uani 1 1 d .
C4 C 0.0401(2) 0.61124(18) 0.28327(18) 0.0566(5) Uani 1 1 d .
H4 H -0.0263 0.5576 0.3179 0.068 Uiso 1 1 calc R
C5 C -0.0038(3) 0.6189(2) 0.1567(2) 0.0733(6) Uani 1 1 d .
H5 H -0.1013 0.5692 0.1045 0.088 Uiso 1 1 calc R
C6 C 0.0941(3) 0.6989(2) 0.1054(2) 0.0820(7) Uani 1 1 d .
H6 H 0.0611 0.7027 0.0195 0.098 Uiso 1 1 calc R
C7 C 0.2395(3) 0.7733(2) 0.1788(2) 0.0734(6) Uani 1 1 d .
H7 H 0.3055 0.8270 0.1439 0.088 Uiso 1 1 calc R
C8 C 0.2843(2) 0.76532(16) 0.30662(18) 0.0526(5) Uani 1 1 d .
C9 C 0.18561(19) 0.68547(16) 0.35739(17) 0.0456(4) Uani 1 1 d .
C10 C 0.5392(2) 0.80567(17) 0.62661(19) 0.0603(5) Uani 1 1 d .
H10A H 0.5470 0.8919 0.6942 0.072 Uiso 1 1 calc R
H10B H 0.6343 0.8154 0.5988 0.072 Uiso 1 1 calc R
C11 C 0.51879(19) 0.68843(17) 0.68670(18) 0.0514(4) Uani 1 1 d .
C12 C 0.6232(2) 0.7012(2) 0.8026(2) 0.0729(6) Uani 1 1 d .
H12 H 0.7021 0.7826 0.8427 0.087 Uiso 1 1 calc R
C13 C 0.6113(3) 0.5950(3) 0.8586(2) 0.0865(7) Uani 1 1 d .
H13 H 0.6827 0.6046 0.9359 0.104 Uiso 1 1 calc R
C14 C 0.4949(3) 0.4746(2) 0.8013(2) 0.0770(6) Uani 1 1 d .
H14 H 0.4874 0.4025 0.8390 0.092 Uiso 1 1 calc R
C15 C 0.3898(2) 0.46183(19) 0.68801(19) 0.0589(5) Uani 1 1 d .
H15 H 0.3100 0.3809 0.6501 0.071 Uiso 1 1 calc R
C16 C 0.39996(18) 0.56703(16) 0.62870(17) 0.0468(4) Uani 1 1 d .
C17 C 0.28541(18) 0.55017(15) 0.50301(16) 0.0456(4) Uani 1 1 d .
H17A H 0.1881 0.4905 0.5007 0.055 Uiso 1 1 calc R
H17B H 0.3196 0.5058 0.4264 0.055 Uiso 1 1 calc R
C18 C 0.17722(17) 0.74900(16) 0.59701(16) 0.0433(4) Uani 1 1 d .
C19 C 0.1400(2) 0.95996(18) 0.74865(19) 0.0610(5) Uani 1 1 d .
C20 C 0.2194(3) 1.1137(2) 0.7902(3) 0.1107(10) Uani 1 1 d .
H20A H 0.3264 1.1286 0.8272 0.166 Uiso 1 1 calc R
H20B H 0.1760 1.1639 0.8559 0.166 Uiso 1 1 calc R
H20C H 0.2063 1.1464 0.7138 0.166 Uiso 1 1 calc R
C21 C -0.0271(3) 0.9341(3) 0.6834(3) 0.1255(11) Uani 1 1 d .
H21A H -0.0361 0.9686 0.6080 0.188 Uiso 1 1 calc R
H21B H -0.0755 0.9815 0.7464 0.188 Uiso 1 1 calc R
H21C H -0.0758 0.8359 0.6542 0.188 Uiso 1 1 calc R
C22 C 0.1560(4) 0.9100(3) 0.8696(3) 0.1348(12) Uani 1 1 d .
H22A H 0.1047 0.8125 0.8435 0.202 Uiso 1 1 calc R
H22B H 0.1113 0.9612 0.9334 0.202 Uiso 1 1 calc R
H22C H 0.2623 0.9245 0.9088 0.202 Uiso 1 1 calc R

loop_
_atom_site_aniso_label
_atom_site_aniso_U_11
_atom_site_aniso_U_22
_atom_site_aniso_U_33
_atom_site_aniso_U_23
_atom_site_aniso_U_13
_atom_site_aniso_U_12
O1 0.0644(8) 0.0430(7) 0.0960(10) 0.0163(7) 0.0467(8) -0.0003(6)
O2 0.0750(9) 0.0439(7) 0.1086(11) 0.0259(7) 0.0594(8) 0.0069(6)
N1 0.0511(9) 0.0347(8) 0.0622(9) 0.0143(7) 0.0302(7) 0.0052(6)
N2 0.0400(8) 0.0349(7) 0.0621(9) 0.0150(7) 0.0196(7) 0.0040(6)
C1 0.0644(12) 0.0327(9) 0.0749(13) 0.0198(9) 0.0410(11) 0.0152(8)
C3 0.0374(9) 0.0328(8) 0.0541(10) 0.0128(7) 0.0156(8) 0.0035(7)
C4 0.0591(12) 0.0498(11) 0.0603(12) 0.0164(9) 0.0123(10) 0.0164(9)
C5 0.0846(16) 0.0626(13) 0.0675(14) 0.0185(11) 0.0046(12) 0.0225(11)
C6 0.122(2) 0.0705(15) 0.0569(13) 0.0230(12) 0.0141(14) 0.0349(15)
C7 0.1132(19) 0.0547(12) 0.0719(15) 0.0309(11) 0.0445(14) 0.0309(13)
C8 0.0713(13) 0.0390(9) 0.0573(11) 0.0172(8) 0.0300(10) 0.0201(9)
C9 0.0528(11) 0.0346(9) 0.0538(10) 0.0141(8) 0.0203(9) 0.0145(8)
C10 0.0433(11) 0.0459(10) 0.0841(14) 0.0166(10) 0.0126(10) 0.0027(8)
C11 0.0463(10) 0.0445(10) 0.0616(11) 0.0124(9) 0.0141(9) 0.0127(8)
C12 0.0647(14) 0.0654(13) 0.0721(14) 0.0092(11) 0.0008(11) 0.0114(11)
C13 0.0920(18) 0.0919(18) 0.0705(15) 0.0273(14) -0.0038(13) 0.0309(15)
C14 0.0911(17) 0.0710(15) 0.0758(15) 0.0343(12) 0.0150(13) 0.0264(13)
C15 0.0651(12) 0.0491(11) 0.0670(13) 0.0236(9) 0.0172(10) 0.0166(9)
C16 0.0458(10) 0.0398(9) 0.0570(11) 0.0143(8) 0.0164(8) 0.0137(8)
C17 0.0452(10) 0.0329(9) 0.0577(11) 0.0140(8) 0.0162(8) 0.0054(7)
C18 0.0388(9) 0.0373(9) 0.0528(10) 0.0161(8) 0.0140(8) 0.0034(7)
C19 0.0648(12) 0.0467(10) 0.0721(13) 0.0096(9) 0.0389(10) 0.0083(9)
C20 0.125(2) 0.0494(13) 0.152(2) -0.0042(14) 0.0910(18) 0.0079(13)
C21 0.0719(17) 0.116(2) 0.171(3) -0.0057(19) 0.0415(17) 0.0412(15)
C22 0.229(4) 0.123(2) 0.0810(18) 0.0369(17) 0.087(2) 0.059(2)

loop_
_atom_type_symbol
_atom_type_description
_atom_type_scat_dispersion_real
_atom_type_scat_dispersion_imag
_atom_type_scat_source
C C 0.0033 0.0016 'International Tables Vol C Tables 4.2.6.8 and 6.1.1.4'
H H 0.0000 0.0000 'International Tables Vol C Tables 4.2.6.8 and 6.1.1.4'
N N 0.0061 0.0033 'International Tables Vol C Tables 4.2.6.8 and 6.1.1.4'
O O 0.0106 0.0060 'International Tables Vol C Tables 4.2.6.8 and 6.1.1.4'

loop_
_geom_angle_atom_site_label_1
_geom_angle_atom_site_label_2
_geom_angle_atom_site_label_3
_geom_angle
C18 N1 C19 124.55(13)
C18 N1 H1 119.7(11)
C19 N1 H1 115.6(11)
C1 N2 C10 124.28(14)
C1 N2 C3 113.78(14)
C10 N2 C3 120.90(13)
O2 C1 N2 124.48(18)
O2 C1 C8 129.25(17)
N2 C1 C8 106.23(14)
N2 C3 C9 101.39(12)
N2 C3 C17 108.59(13)
C9 C3 C17 112.68(13)
N2 C3 C18 113.46(12)
C9 C3 C18 110.06(13)
C17 C3 C18 110.43(12)
C5 C4 C9 117.89(18)
C5 C4 H4 121.1
C9 C4 H4 121.1
C4 C5 C6 121.2(2)
C4 C5 H5 119.4
C6 C5 H5 119.4
C7 C6 C5 121.3(2)
C7 C6 H6 119.4
C5 C6 H6 119.4
C6 C7 C8 117.65(19)
C6 C7 H7 121.2
C8 C7 H7 121.2
C9 C8 C7 120.72(19)
C9 C8 C1 108.91(15)
C7 C8 C1 130.30(18)
C4 C9 C8 121.29(17)
C4 C9 C3 129.06(15)
C8 C9 C3 109.62(15)
N2 C10 C11 113.03(14)
N2 C10 H10A 109.0
C11 C10 H10A 109.0
N2 C10 H10B 109.0
C11 C10 H10B 109.0
H10A C10 H10B 107.8
C12 C11 C16 119.12(17)
C12 C11 C10 118.76(16)
C16 C11 C10 122.11(16)
C13 C12 C11 120.65(19)
C13 C12 H12 119.7
C11 C12 H12 119.7
C12 C13 C14 120.5(2)
C12 C13 H13 119.8
C14 C13 H13 119.8
C15 C14 C13 119.31(19)
C15 C14 H14 120.3
C13 C14 H14 120.3
C14 C15 C16 121.38(18)
C14 C15 H15 119.3
C16 C15 H15 119.3
C15 C16 C11 119.06(17)
C15 C16 C17 120.68(15)
C11 C16 C17 120.27(15)
C16 C17 C3 110.82(13)
C16 C17 H17A 109.5
C3 C17 H17A 109.5
C16 C17 H17B 109.5
C3 C17 H17B 109.5
H17A C17 H17B 108.1
O1 C18 N1 123.99(15)
O1 C18 C3 118.82(14)
N1 C18 C3 117.16(13)
N1 C19 C22 109.60(17)
N1 C19 C20 107.58(14)
C22 C19 C20 109.4(2)
N1 C19 C21 110.11(17)
C22 C19 C21 110.1(2)
C20 C19 C21 110.0(2)
C19 C20 H20A 109.5
C19 C20 H20B 109.5
H20A C20 H20B 109.5
C19 C20 H20C 109.5
H20A C20 H20C 109.5
H20B C20 H20C 109.5
C19 C21 H21A 109.5
C19 C21 H21B 109.5
H21A C21 H21B 109.5
C19 C21 H21C 109.5
H21A C21 H21C 109.5
H21B C21 H21C 109.5
C19 C22 H22A 109.5
C19 C22 H22B 109.5
H22A C22 H22B 109.5
C19 C22 H22C 109.5
H22A C22 H22C 109.5
H22B C22 H22C 109.5

loop_
_geom_bond_atom_site_label_1
_geom_bond_atom_site_label_2
_geom_bond_distance
O1 C18 1.2171(17)
O2 C1 1.2299(19)
N1 C18 1.3311(19)
N1 C19 1.474(2)
N1 H1 0.884(9)
N2 C1 1.357(2)
N2 C10 1.448(2)
N2 C3 1.4608(18)
C1 C8 1.470(3)
C3 C9 1.507(2)
C3 C17 1.527(2)
C3 C18 1.543(2)
C4 C5 1.372(3)
C4 C9 1.377(2)
C4 H4 0.9300
C5 C6 1.378(3)
C5 H5 0.9300
C6 C7 1.375(3)
C6 H6 0.9300
C7 C8 1.387(3)
C7 H7 0.9300
C8 C9 1.378(2)
C10 C11 1.504(2)
C10 H10A 0.9700
C10 H10B 0.9700
C11 C12 1.387(3)
C11 C16 1.392(2)
C12 C13 1.373(3)
C12 H12 0.9300
C13 C14 1.373(3)
C13 H13 0.9300
C14 C15 1.370(3)
C14 H14 0.9300
C15 C16 1.387(2)
C15 H15 0.9300
C16 C17 1.502(2)
C17 H17A 0.9700
C17 H17B 0.9700
C19 C22 1.508(3)
C19 C20 1.510(3)
C19 C21 1.512(3)
C20 H20A 0.9600
C20 H20B 0.9600
C20 H20C 0.9600
C21 H21A 0.9600
C21 H21B 0.9600
C21 H21C 0.9600
C22 H22A 0.9600
C22 H22B 0.9600
C22 H22C 0.9600

loop_
_geom_hbond_atom_site_label_D
_geom_hbond_atom_site_label_H
_geom_hbond_atom_site_label_A
_geom_hbond_distance_DH
_geom_hbond_distance_HA
_geom_hbond_distance_DA
_geom_hbond_angle_DHA
_geom_hbond_site_symmetry_A
N1 H1 O2 0.884(9) 2.111(10) 2.9807(17) 167.8(15) 2_676

loop_
_geom_torsion_atom_site_label_1
_geom_torsion_atom_site_label_2
_geom_torsion_atom_site_label_3
_geom_torsion_atom_site_label_4
_geom_torsion
C10 N2 C1 O2 -6.4(2)
C3 N2 C1 O2 -174.77(14)
C10 N2 C1 C8 171.54(14)
C3 N2 C1 C8 3.15(17)
C1 N2 C3 C9 -2.56(16)
C10 N2 C3 C9 -171.38(13)
C1 N2 C3 C17 116.30(15)
C10 N2 C3 C17 -52.52(18)
C1 N2 C3 C18 -120.52(14)
C10 N2 C3 C18 70.67(18)
C9 C4 C5 C6 -0.4(3)
C4 C5 C6 C7 0.4(3)
C5 C6 C7 C8 -0.2(3)
C6 C7 C8 C9 -0.1(3)
C6 C7 C8 C1 176.33(17)
O2 C1 C8 C9 175.36(16)
N2 C1 C8 C9 -2.43(17)
O2 C1 C8 C7 -1.4(3)
N2 C1 C8 C7 -179.15(17)
C5 C4 C9 C8 0.1(2)
C5 C4 C9 C3 -177.28(16)
C7 C8 C9 C4 0.1(2)
C1 C8 C9 C4 -177.01(14)
C7 C8 C9 C3 177.96(15)
C1 C8 C9 C3 0.87(17)
N2 C3 C9 C4 178.55(15)
C17 C3 C9 C4 62.7(2)
C18 C3 C9 C4 -61.1(2)
N2 C3 C9 C8 0.89(16)
C17 C3 C9 C8 -115.00(15)
C18 C3 C9 C8 121.28(14)
C1 N2 C10 C11 -145.17(16)
C3 N2 C10 C11 22.4(2)
N2 C10 C11 C12 -174.78(16)
N2 C10 C11 C16 6.2(2)
C16 C11 C12 C13 1.0(3)
C10 C11 C12 C13 -178.11(19)
C11 C12 C13 C14 -0.6(3)
C12 C13 C14 C15 -0.5(3)
C13 C14 C15 C16 1.1(3)
C14 C15 C16 C11 -0.6(3)
C14 C15 C16 C17 178.83(17)
C12 C11 C16 C15 -0.4(3)
C10 C11 C16 C15 178.67(16)
C12 C11 C16 C17 -179.85(15)
C10 C11 C16 C17 -0.8(3)
C15 C16 C17 C3 150.79(15)
C11 C16 C17 C3 -29.7(2)
N2 C3 C17 C16 53.14(17)
C9 C3 C17 C16 164.62(13)
C18 C3 C17 C16 -71.86(16)
C19 N1 C18 O1 -0.3(3)
C19 N1 C18 C3 177.57(15)
N2 C3 C18 O1 -158.46(15)
C9 C3 C18 O1 88.74(18)
C17 C3 C18 O1 -36.3(2)
N2 C3 C18 N1 23.5(2)
C9 C3 C18 N1 -89.28(16)
C17 C3 C18 N1 145.69(14)
C18 N1 C19 C22 60.2(2)
C18 N1 C19 C20 178.99(19)
C18 N1 C19 C21 -61.1(2)
